data_7235014
loop_
_publ_author_name
'Lin Sun'
'Sheng Zhang'
'Sanping Chen'
'Bing Yin'
'Yichen Sun'
'Zhenxing Wang'
'Zhongwen Ouyang'
'Jianlin Ren'
'Wenyuan Wang'
'Qing Wei'
'Gang Xie'
'Shengli Gao'

_publ_section_title
;
 A two-dimensional cobalt(ii) network with a remarkable positive axial
 anisotropy parameter exhibiting field-induced single-ion magnet behavior
;
_journal_name_full 'Journal of Materials Chemistry C'
_journal_page_first 7798
_journal_page_last 7808
_journal_paper_doi 10.1039/C6TC02234K
_journal_volume 4
_journal_year 2016
_chemical_formula_sum 'C26 H22 Co N12 O2 S2'
_chemical_formula_weight 657.60
_space_group_crystal_system orthorhombic
_space_group_IT_number 29
_space_group_name_Hall 'P 2c -2ac'
_space_group_name_H-M_alt 'P c a 21'
_atom_sites_solution_hydrogens mixed
_cell_angle_alpha 90
_cell_angle_beta 90
_cell_angle_gamma 90
_cell_formula_units_Z 4
_cell_length_a 17.246(7)
_cell_length_b 9.876(4)
_cell_length_c 16.480(7)
_cell_measurement_reflns_used 553
_cell_measurement_temperature 296(2)
_cell_measurement_theta_max 16.79
_cell_measurement_theta_min 2.38
_cell_volume 2807(2)
_computing_cell_refinement 'Bruker SAINT'
_computing_data_collection 'Bruker APEX2'
_computing_data_reduction 'Bruker SAINT'
_computing_molecular_graphics 'Bruker SHELXTL'
_computing_publication_material 'Bruker SHELXTL'
_computing_structure_refinement 'SHELXL-2014/6 (Sheldrick, 2014)'
_diffrn_ambient_temperature 296(2)
_diffrn_measured_fraction_theta_full 1.000
_diffrn_measured_fraction_theta_max 1.000
_diffrn_measurement_device_type 'Bruker APEX-II CCD'
_diffrn_measurement_method '\f and \w scans'
_diffrn_radiation_type MoK\a
_diffrn_radiation_wavelength 0.71073
_diffrn_reflns_av_R_equivalents 0.1591
_diffrn_reflns_av_unetI/netI 0.1913
_diffrn_reflns_Laue_measured_fraction_full 1.000
_diffrn_reflns_Laue_measured_fraction_max 1.000
_diffrn_reflns_limit_h_max 20
_diffrn_reflns_limit_h_min -16
_diffrn_reflns_limit_k_max 11
_diffrn_reflns_limit_k_min -11
_diffrn_reflns_limit_l_max 18
_diffrn_reflns_limit_l_min -19
_diffrn_reflns_number 13859
_diffrn_reflns_point_group_measured_fraction_full 0.925
_diffrn_reflns_point_group_measured_fraction_max 0.923
_diffrn_reflns_theta_full 25.242
_diffrn_reflns_theta_max 25.499
_diffrn_reflns_theta_min 2.062
_exptl_absorpt_coefficient_mu 0.810
_exptl_crystal_colour red
_exptl_crystal_density_diffrn 1.556
_exptl_crystal_description block
_exptl_crystal_F_000 1348
_refine_diff_density_max 0.938
_refine_diff_density_min -0.728
_refine_diff_density_rms 0.105
_refine_ls_abs_structure_details
;
 Flack x determined using 574 quotients [(I+)-(I-)]/[(I+)+(I-)]
 (Parsons, Flack and Wagner, Acta Cryst. B69 (2013) 249-259).
;
_refine_ls_abs_structure_Flack 0.16(6)
_refine_ls_extinction_coef .
_refine_ls_extinction_method none
_refine_ls_goodness_of_fit_ref 0.913
_refine_ls_hydrogen_treatment constr
_refine_ls_matrix_type full
_refine_ls_number_parameters 388
_refine_ls_number_reflns 4804
_refine_ls_number_restraints 7
_refine_ls_restrained_S_all 0.913
_refine_ls_R_factor_all 0.1992
_refine_ls_R_factor_gt 0.0923
_refine_ls_shift/su_max 0.003
_refine_ls_shift/su_mean 0.000
_refine_ls_structure_factor_coef Fsqd
_refine_ls_weighting_details 'w=1/[\s^2^(Fo^2^)+(0.1163P)^2^] where P=(Fo^2^+2Fc^2^)/3'
_refine_ls_weighting_scheme calc
_refine_ls_wR_factor_gt 0.2039
_refine_ls_wR_factor_ref 0.2491
_reflns_Friedel_coverage 0.777
_reflns_Friedel_fraction_full 0.843
_reflns_Friedel_fraction_max 0.839
_reflns_number_gt 2199
_reflns_number_total 4804
_reflns_threshold_expression 'I > 2\s(I)'
_cod_data_source_file J-Mater-Chem-C-2016-4-7798.cif
_cod_data_source_block xb9145
_cod_original_cell_volume 2806.9(19)
_cod_database_code 7235014
_shelx_space_group_comment
;
The symmetry employed for this shelxl refinement is uniquely defined
by the following loop, which should always be used as a source of
symmetry information in preference to the above space-group names.
They are only intended as comments.
;
_shelxl_version_number 2014/6

loop_
_space_group_symop_operation_xyz
'x, y, z'
'-x, -y, z+1/2'
'x+1/2, -y, z'
'-x+1/2, y, z+1/2'

loop_
_atom_site_label
_atom_site_type_symbol
_atom_site_fract_x
_atom_site_fract_y
_atom_site_fract_z
_atom_site_U_iso_or_equiv
_atom_site_adp_type
_atom_site_occupancy
_atom_site_site_symmetry_order
_atom_site_calc_flag
_atom_site_refinement_flags_posn
_atom_site_refinement_flags_adp
_atom_site_refinement_flags_occupancy
_atom_site_disorder_assembly
_atom_site_disorder_group
C1 C 0.2291(10) 0.8924(17) 0.3976(13) 0.052(5) Uani 1 1 d . . . . .
H1 H 0.1758 0.9063 0.3957 0.063 Uiso 1 1 calc R U . . .
C2 C 0.2717(11) 0.9440(18) 0.3359(14) 0.061(6) Uani 1 1 d . . . . .
H2 H 0.2491 0.9948 0.2947 0.073 Uiso 1 1 calc R U . . .
C3 C 0.3510(11) 0.9176(19) 0.3370(12) 0.054(5) Uani 1 1 d . . . . .
H3 H 0.3826 0.9464 0.2947 0.065 Uiso 1 1 calc R U . . .
C4 C 0.3820(10) 0.8479(16) 0.4019(11) 0.040(5) Uani 1 1 d . . . . .
C5 C 0.3334(10) 0.8026(19) 0.4596(12) 0.041(5) Uani 1 1 d . . . . .
H5 H 0.3547 0.7528 0.5021 0.050 Uiso 1 1 calc R U . . .
C6 C 0.4641(10) 0.8194(16) 0.4064(10) 0.035(4) Uani 1 1 d . . . . .
C7 C 0.5781(10) 0.7501(18) 0.4324(12) 0.043(4) Uani 1 1 d . . . . .
C8 C 0.6429(10) 0.6648(17) 0.4588(11) 0.039(4) Uani 1 1 d . . . . .
C9 C 0.7202(10) 0.7102(19) 0.4545(13) 0.056(5) Uani 1 1 d . U . . .
H9 H 0.7314 0.7942 0.4317 0.068 Uiso 1 1 calc R U . . .
C10 C 0.7774(10) 0.6330(17) 0.4830(13) 0.051(5) Uani 1 1 d . U . . .
H10 H 0.8285 0.6624 0.4792 0.061 Uiso 1 1 calc R U . . .
C11 C 0.7610(10) 0.5093(17) 0.5182(13) 0.056(6) Uani 1 1 d . . . . .
H11 H 0.8014 0.4601 0.5412 0.068 Uiso 1 1 calc R U . . .
C12 C 0.6330(10) 0.5378(18) 0.4913(13) 0.054(5) Uani 1 1 d . . . . .
H12 H 0.5826 0.5044 0.4932 0.064 Uiso 1 1 calc R U . . .
C13 C 0.1261(10) 0.6091(16) 0.7104(12) 0.042(5) Uani 1 1 d . . . . .
H13 H 0.1794 0.5951 0.7103 0.050 Uiso 1 1 calc R U . . .
C14 C 0.0831(11) 0.5508(18) 0.7706(11) 0.047(5) Uani 1 1 d . . . . .
H14 H 0.1069 0.4972 0.8098 0.056 Uiso 1 1 calc R U . . .
C15 C 0.0027(10) 0.5726(17) 0.7726(10) 0.043(5) Uani 1 1 d . . . . .
H15 H -0.0278 0.5352 0.8134 0.051 Uiso 1 1 calc R U . . .
C16 C -0.0292(9) 0.6501(16) 0.7132(12) 0.042(4) Uani 1 1 d . . . . .
C17 C 0.0158(11) 0.7066(18) 0.6535(13) 0.050(5) Uani 1 1 d . . . . .
H17 H -0.0076 0.7598 0.6138 0.060 Uiso 1 1 calc R U . . .
C18 C -0.1154(9) 0.6732(18) 0.7082(11) 0.039(4) Uani 1 1 d . . . . .
C19 C -0.2289(10) 0.7445(17) 0.6875(10) 0.042(4) Uani 1 1 d . . . . .
C20 C -0.2929(10) 0.8314(16) 0.6574(12) 0.042(4) Uani 1 1 d . . . . .
C21 C -0.2806(10) 0.9541(17) 0.6219(10) 0.042(5) Uani 1 1 d . . . . .
H21 H -0.2303 0.9868 0.6165 0.051 Uiso 1 1 calc R U . . .
C22 C -0.4115(11) 0.975(2) 0.6020(11) 0.053(5) Uani 1 1 d . . . . .
H22 H -0.4534 1.0242 0.5823 0.063 Uiso 1 1 calc R U . . .
C23 C -0.4266(12) 0.855(2) 0.6355(15) 0.067(7) Uani 1 1 d . . . . .
H23 H -0.4775 0.8240 0.6385 0.081 Uiso 1 1 calc R U . . .
C24 C -0.3678(12) 0.776(2) 0.6655(14) 0.057(5) Uani 1 1 d . . . . .
H24 H -0.3766 0.6923 0.6896 0.068 Uiso 1 1 calc R U . . .
C25 C 0.0275(11) 0.7701(17) 0.4387(11) 0.040(5) Uani 1 1 d . . . . .
C26 C 0.3173(12) 0.742(2) 0.6823(14) 0.052(6) Uani 1 1 d . . . . .
Co1 Co 0.17439(13) 0.7568(2) 0.5567(2) 0.0421(6) Uani 1 1 d . . . . .
N1 N 0.2568(9) 0.8236(15) 0.4608(9) 0.046(4) Uani 1 1 d . . . . .
N2 N 0.5019(8) 0.7232(13) 0.4457(9) 0.043(4) Uani 1 1 d . . . . .
N3 N 0.5194(8) 0.9002(14) 0.3697(11) 0.056(4) Uani 1 1 d . . . . .
H3A H 0.5092 0.9714 0.3417 0.068 Uiso 1 1 calc R U . . .
N4 N 0.5918(8) 0.8522(15) 0.3836(11) 0.055(4) Uani 1 1 d . . . . .
N5 N 0.6892(9) 0.4574(14) 0.5206(10) 0.050(4) Uani 1 1 d . . . . .
N6 N 0.0952(8) 0.6861(15) 0.6508(10) 0.044(4) Uani 1 1 d . . . . .
N7 N -0.1659(9) 0.5905(14) 0.7426(9) 0.050(4) Uani 1 1 d . . . . .
H7 H -0.1541 0.5193 0.7700 0.060 Uiso 1 1 calc R U . . .
N8 N -0.2391(9) 0.6346(15) 0.7282(10) 0.054(4) Uani 1 1 d . . . . .
N9 N -0.1517(7) 0.7741(14) 0.6725(10) 0.043(4) Uani 1 1 d . . . . .
N10 N -0.3413(9) 1.0292(14) 0.5944(9) 0.045(4) Uani 1 1 d . . . . .
N11 N 0.0803(10) 0.7673(16) 0.4801(10) 0.054(4) Uani 1 1 d . . . . .
N12 N 0.2684(10) 0.7403(17) 0.6348(11) 0.059(5) Uani 1 1 d . . . . .
S1 S -0.0486(3) 0.7771(5) 0.3785(4) 0.0597(14) Uani 1 1 d . . . . .
S2 S 0.3886(3) 0.7350(5) 0.7464(4) 0.0702(18) Uani 1 1 d . . . . .
O2 O 0.4418(12) 0.546(2) 0.5686(15) 0.163(9) Uani 1 1 d . . . . .
H2A H 0.4377 0.4607 0.5716 0.244 Uiso 1 1 d R U . . .
H2B H 0.4655 0.5757 0.6102 0.244 Uiso 1 1 d R U . . .
O1 O 0.9110(18) 0.969(4) 0.575(4) 0.40(4) Uani 1 1 d . . . . .
H1A H 0.9198 1.0538 0.5718 0.607 Uiso 1 1 d R U . . .
H1B H 0.9317 0.9297 0.5343 0.607 Uiso 1 1 d R U . . .

loop_
_atom_site_aniso_label
_atom_site_aniso_U_11
_atom_site_aniso_U_22
_atom_site_aniso_U_33
_atom_site_aniso_U_23
_atom_site_aniso_U_13
_atom_site_aniso_U_12
C1 0.025(9) 0.055(12) 0.077(16) 0.019(11) -0.006(10) -0.002(9)
C2 0.029(11) 0.057(12) 0.097(18) 0.029(12) -0.007(11) 0.007(10)
C3 0.042(11) 0.056(12) 0.064(14) 0.005(10) 0.011(10) -0.010(10)
C4 0.037(10) 0.027(9) 0.056(13) -0.004(9) -0.012(9) 0.005(8)
C5 0.029(11) 0.057(11) 0.038(12) 0.019(10) -0.009(9) -0.002(9)
C6 0.035(10) 0.033(9) 0.038(10) -0.006(8) 0.001(8) 0.006(8)
C7 0.029(10) 0.041(11) 0.059(12) -0.008(10) -0.002(9) 0.005(9)
C8 0.033(10) 0.046(10) 0.038(11) -0.016(9) -0.001(8) -0.007(9)
C9 0.040(10) 0.047(10) 0.082(13) 0.005(9) 0.011(9) -0.020(8)
C10 0.024(9) 0.051(10) 0.077(12) 0.004(9) 0.000(8) -0.006(7)
C11 0.022(10) 0.036(9) 0.111(18) 0.009(10) -0.011(10) -0.003(8)
C12 0.015(9) 0.046(11) 0.100(17) 0.009(11) 0.007(9) -0.010(8)
C13 0.034(11) 0.033(9) 0.057(13) -0.003(9) -0.001(10) -0.016(8)
C14 0.049(12) 0.052(11) 0.039(12) -0.005(9) -0.012(9) 0.015(10)
C15 0.048(12) 0.046(10) 0.034(11) 0.003(8) -0.001(8) -0.023(9)
C16 0.023(9) 0.033(9) 0.068(13) 0.007(9) -0.007(9) -0.008(7)
C17 0.048(12) 0.039(10) 0.061(14) 0.005(10) 0.021(11) 0.001(10)
C18 0.023(9) 0.042(10) 0.051(12) -0.002(9) 0.010(8) -0.003(8)
C19 0.047(11) 0.044(10) 0.037(10) 0.014(9) 0.000(8) -0.018(10)
C20 0.032(11) 0.033(9) 0.061(13) -0.004(10) 0.000(9) -0.012(8)
C21 0.040(11) 0.057(12) 0.030(10) -0.015(9) 0.008(8) 0.006(9)
C22 0.046(13) 0.076(15) 0.036(11) -0.020(10) -0.003(9) 0.011(11)
C23 0.043(13) 0.050(12) 0.109(19) 0.014(13) 0.006(12) -0.025(10)
C24 0.044(12) 0.058(13) 0.068(14) 0.009(11) -0.003(11) 0.005(10)
C25 0.039(11) 0.051(11) 0.029(10) 0.018(9) -0.003(9) 0.015(9)
C26 0.042(12) 0.064(13) 0.051(14) -0.020(11) 0.016(11) -0.024(11)
Co1 0.0274(10) 0.0467(11) 0.0523(12) 0.0036(12) -0.0027(10) -0.0002(10)
N1 0.046(10) 0.060(9) 0.032(9) -0.004(8) -0.003(7) -0.013(9)
N2 0.041(9) 0.040(8) 0.048(9) -0.004(7) 0.001(7) 0.004(7)
N3 0.032(9) 0.051(8) 0.086(13) 0.017(9) 0.000(9) -0.001(8)
N4 0.031(8) 0.047(9) 0.085(13) 0.001(9) 0.003(9) 0.009(7)
N5 0.034(9) 0.042(8) 0.074(12) -0.003(8) 0.011(8) -0.011(7)
N6 0.022(8) 0.037(8) 0.074(12) 0.015(8) -0.009(8) 0.005(7)
N7 0.046(10) 0.043(8) 0.061(11) 0.015(8) 0.009(8) 0.002(8)
N8 0.031(9) 0.063(10) 0.068(12) 0.010(9) -0.009(8) -0.006(8)
N9 0.020(7) 0.044(9) 0.064(10) 0.000(8) 0.009(7) -0.009(7)
N10 0.034(9) 0.034(7) 0.066(11) 0.002(7) 0.000(8) -0.007(7)
N11 0.063(13) 0.059(10) 0.041(10) -0.001(8) -0.012(9) -0.002(9)
N12 0.044(11) 0.081(12) 0.052(12) 0.001(10) 0.000(9) -0.014(10)
S1 0.036(3) 0.067(3) 0.076(4) 0.003(3) -0.012(3) -0.009(2)
S2 0.052(3) 0.073(4) 0.085(4) -0.012(4) -0.029(3) 0.012(3)
O2 0.16(2) 0.18(2) 0.15(2) 0.033(18) 0.003(17) 0.053(17)
O1 0.17(3) 0.28(4) 0.77(12) 0.25(6) 0.21(5) 0.08(3)

loop_
_atom_type_symbol
_atom_type_description
_atom_type_scat_dispersion_real
_atom_type_scat_dispersion_imag
_atom_type_scat_source
C C 0.0033 0.0016 'International Tables Vol C Tables 4.2.6.8 and 6.1.1.4'
H H 0.0000 0.0000 'International Tables Vol C Tables 4.2.6.8 and 6.1.1.4'
Co Co 0.3494 0.9721 'International Tables Vol C Tables 4.2.6.8 and 6.1.1.4'
N N 0.0061 0.0033 'International Tables Vol C Tables 4.2.6.8 and 6.1.1.4'
O O 0.0106 0.0060 'International Tables Vol C Tables 4.2.6.8 and 6.1.1.4'
S S 0.1246 0.1234 'International Tables Vol C Tables 4.2.6.8 and 6.1.1.4'

loop_
_geom_angle_atom_site_label_1
_geom_angle_atom_site_label_2
_geom_angle_atom_site_label_3
_geom_angle
_geom_angle_site_symmetry_1
_geom_angle_site_symmetry_3
N1 C1 C2 125.8(17) . .
N1 C1 H1 117.1 . .
C2 C1 H1 117.1 . .
C1 C2 C3 116.9(17) . .
C1 C2 H2 121.5 . .
C3 C2 H2 121.5 . .
C4 C3 C2 119.0(18) . .
C4 C3 H3 120.5 . .
C2 C3 H3 120.5 . .
C5 C4 C3 118.2(17) . .
C5 C4 C6 120.7(16) . .
C3 C4 C6 121.1(17) . .
N1 C5 C4 125.0(17) . .
N1 C5 H5 117.5 . .
C4 C5 H5 117.5 . .
N2 C6 N3 106.8(14) . .
N2 C6 C4 130.4(16) . .
N3 C6 C4 122.8(15) . .
N4 C7 N2 115.1(16) . .
N4 C7 C8 119.0(16) . .
N2 C7 C8 125.3(17) . .
C12 C8 C9 115.3(17) . .
C12 C8 C7 123.0(16) . .
C9 C8 C7 121.6(16) . .
C10 C9 C8 120.0(17) . .
C10 C9 H9 120.0 . .
C8 C9 H9 120.0 . .
C9 C10 C11 120.2(17) . .
C9 C10 H10 119.9 . .
C11 C10 H10 119.9 . .
N5 C11 C10 122.6(17) . .
N5 C11 H11 118.7 . .
C10 C11 H11 118.7 . .
N5 C12 C8 126.2(16) . .
N5 C12 H12 116.9 . .
C8 C12 H12 116.9 . .
N6 C13 C14 123.4(17) . .
N6 C13 H13 118.3 . .
C14 C13 H13 118.3 . .
C13 C14 C15 119.3(16) . .
C13 C14 H14 120.4 . .
C15 C14 H14 120.4 . .
C16 C15 C14 118.0(16) . .
C16 C15 H15 121.0 . .
C14 C15 H15 121.0 . .
C15 C16 C17 121.2(17) . .
C15 C16 C18 121.6(16) . .
C17 C16 C18 117.2(17) . .
C16 C17 N6 121.5(19) . .
C16 C17 H17 119.3 . .
N6 C17 H17 119.3 . .
N9 C18 N7 110.3(14) . .
N9 C18 C16 127.5(15) . .
N7 C18 C16 122.2(16) . .
N8 C19 N9 113.7(16) . .
N8 C19 C20 124.1(16) . .
N9 C19 C20 122.2(14) . .
C21 C20 C24 121.9(17) . .
C21 C20 C19 122.9(16) . .
C24 C20 C19 115.2(15) . .
C20 C21 N10 120.6(16) . .
C20 C21 H21 119.7 . .
N10 C21 H21 119.7 . .
N10 C22 C23 125.2(19) . .
N10 C22 H22 117.4 . .
C23 C22 H22 117.4 . .
C22 C23 C24 120.6(19) . .
C22 C23 H23 119.7 . .
C24 C23 H23 119.7 . .
C23 C24 C20 115.1(18) . .
C23 C24 H24 122.4 . .
C20 C24 H24 122.4 . .
N11 C25 S1 178.9(19) . .
N12 C26 S2 176(2) . .
N11 Co1 N12 178.3(7) . .
N11 Co1 N6 87.7(6) . .
N12 Co1 N6 91.3(6) . .
N11 Co1 N5 88.5(6) . 3_465
N12 Co1 N5 90.1(7) . 3_465
N6 Co1 N5 87.5(6) . 3_465
N11 Co1 N10 91.6(6) . 3_575
N12 Co1 N10 89.8(6) . 3_575
N6 Co1 N10 91.7(6) . 3_575
N5 Co1 N10 179.2(7) 3_465 3_575
N11 Co1 N1 93.0(6) . .
N12 Co1 N1 88.0(6) . .
N6 Co1 N1 178.4(6) . .
N5 Co1 N1 91.1(6) 3_465 .
N10 Co1 N1 89.7(5) 3_575 .
C1 N1 C5 115.0(16) . .
C1 N1 Co1 118.5(12) . .
C5 N1 Co1 126.5(12) . .
C6 N2 C7 104.9(15) . .
N4 N3 C6 111.1(14) . .
N4 N3 H3A 124.5 . .
C6 N3 H3A 124.5 . .
C7 N4 N3 101.9(15) . .
C12 N5 C11 115.4(14) . .
C12 N5 Co1 125.4(12) . 3_565
C11 N5 Co1 118.7(12) . 3_565
C13 N6 C17 116.7(16) . .
C13 N6 Co1 116.7(11) . .
C17 N6 Co1 126.5(13) . .
C18 N7 N8 109.8(14) . .
C18 N7 H7 125.1 . .
N8 N7 H7 125.1 . .
C19 N8 N7 103.6(14) . .
C18 N9 C19 102.5(14) . .
C22 N10 C21 116.6(16) . .
C22 N10 Co1 121.5(13) . 3_475
C21 N10 Co1 121.2(12) . 3_475
C25 N11 Co1 178.1(17) . .
C26 N12 Co1 173.2(18) . .
H2A O2 H2B 109.5 . .
H1A O1 H1B 109.5 . .

loop_
_geom_bond_atom_site_label_1
_geom_bond_atom_site_label_2
_geom_bond_distance
_geom_bond_site_symmetry_2
C1 N1 1.33(2) .
C1 C2 1.35(3) .
C1 H1 0.9300 .
C2 C3 1.39(2) .
C2 H2 0.9300 .
C3 C4 1.38(2) .
C3 H3 0.9300 .
C4 C5 1.34(2) .
C4 C6 1.45(2) .
C5 N1 1.34(2) .
C5 H5 0.9300 .
C6 N2 1.32(2) .
C6 N3 1.38(2) .
C7 N4 1.31(2) .
C7 N2 1.36(2) .
C7 C8 1.47(2) .
C8 C12 1.37(2) .
C8 C9 1.41(2) .
C9 C10 1.33(2) .
C9 H9 0.9300 .
C10 C11 1.38(2) .
C10 H10 0.9300 .
C11 N5 1.34(2) .
C11 H11 0.9300 .
C12 N5 1.34(2) .
C12 H12 0.9300 .
C13 N6 1.35(2) .
C13 C14 1.37(2) .
C13 H13 0.9300 .
C14 C15 1.40(2) .
C14 H14 0.9300 .
C15 C16 1.36(2) .
C15 H15 0.9300 .
C16 C17 1.37(2) .
C16 C18 1.51(2) .
C17 N6 1.39(2) .
C17 H17 0.9300 .
C18 N9 1.31(2) .
C18 N7 1.32(2) .
C19 N8 1.29(2) .
C19 N9 1.39(2) .
C19 C20 1.48(2) .
C20 C21 1.36(2) .
C20 C24 1.41(2) .
C21 N10 1.36(2) .
C21 H21 0.9300 .
C22 N10 1.33(2) .
C22 C23 1.33(3) .
C22 H22 0.9300 .
C23 C24 1.37(3) .
C23 H23 0.9300 .
C24 H24 0.9300 .
C25 N11 1.14(2) .
C25 S1 1.647(19) .
C26 N12 1.15(3) .
C26 S2 1.62(2) .
Co1 N11 2.059(17) .
Co1 N12 2.076(18) .
Co1 N6 2.181(16) .
Co1 N5 2.212(14) 3_465
Co1 N10 2.219(14) 3_575
Co1 N1 2.226(15) .
N3 N4 1.355(18) .
N3 H3A 0.8600 .
N5 Co1 2.212(14) 3_565
N7 N8 1.356(19) .
N7 H7 0.8600 .
N10 Co1 2.219(14) 3_475
O2 H2A 0.8500 .
O2 H2B 0.8501 .
O1 H1A 0.8500 .
O1 H1B 0.8500 .

loop_
_geom_torsion_atom_site_label_1
_geom_torsion_atom_site_label_2
_geom_torsion_atom_site_label_3
_geom_torsion_atom_site_label_4
_geom_torsion
_geom_torsion_site_symmetry_1
_geom_torsion_site_symmetry_2
_geom_torsion_site_symmetry_3
_geom_torsion_site_symmetry_4
N1 C1 C2 C3 3(3) . . . .
C1 C2 C3 C4 -3(3) . . . .
C2 C3 C4 C5 3(3) . . . .
C2 C3 C4 C6 -179.2(17) . . . .
C3 C4 C5 N1 -2(3) . . . .
C6 C4 C5 N1 -179.9(16) . . . .
C5 C4 C6 N2 22(3) . . . .
C3 C4 C6 N2 -155.8(17) . . . .
C5 C4 C6 N3 -155.0(17) . . . .
C3 C4 C6 N3 27(2) . . . .
N4 C7 C8 C12 -162.4(19) . . . .
N2 C7 C8 C12 9(3) . . . .
N4 C7 C8 C9 20(3) . . . .
N2 C7 C8 C9 -169.4(17) . . . .
C12 C8 C9 C10 -2(3) . . . .
C7 C8 C9 C10 176.4(19) . . . .
C8 C9 C10 C11 -1(3) . . . .
C9 C10 C11 N5 5(3) . . . .
C9 C8 C12 N5 2(3) . . . .
C7 C8 C12 N5 -176.2(18) . . . .
N6 C13 C14 C15 -1(3) . . . .
C13 C14 C15 C16 1(2) . . . .
C14 C15 C16 C17 -1(3) . . . .
C14 C15 C16 C18 176.9(15) . . . .
C15 C16 C17 N6 1(3) . . . .
C18 C16 C17 N6 -177.2(16) . . . .
C15 C16 C18 N9 157.0(18) . . . .
C17 C16 C18 N9 -25(3) . . . .
C15 C16 C18 N7 -22(3) . . . .
C17 C16 C18 N7 156.1(17) . . . .
N8 C19 C20 C21 173.0(18) . . . .
N9 C19 C20 C21 -8(3) . . . .
N8 C19 C20 C24 -9(3) . . . .
N9 C19 C20 C24 169.6(16) . . . .
C24 C20 C21 N10 1(3) . . . .
C19 C20 C21 N10 179.2(15) . . . .
N10 C22 C23 C24 0(3) . . . .
C22 C23 C24 C20 0(3) . . . .
C21 C20 C24 C23 0(3) . . . .
C19 C20 C24 C23 -178.1(19) . . . .
C2 C1 N1 C5 -2(3) . . . .
C2 C1 N1 Co1 177.5(16) . . . .
C4 C5 N1 C1 2(3) . . . .
C4 C5 N1 Co1 -177.8(14) . . . .
N3 C6 N2 C7 0.8(18) . . . .
C4 C6 N2 C7 -176.3(17) . . . .
N4 C7 N2 C6 -4(2) . . . .
C8 C7 N2 C6 -175.0(16) . . . .
N2 C6 N3 N4 2.0(19) . . . .
C4 C6 N3 N4 179.5(15) . . . .
N2 C7 N4 N3 5(2) . . . .
C8 C7 N4 N3 176.7(16) . . . .
C6 N3 N4 C7 -4(2) . . . .
C8 C12 N5 C11 1(3) . . . .
C8 C12 N5 Co1 -170.9(15) . . . 3_565
C10 C11 N5 C12 -4(3) . . . .
C10 C11 N5 Co1 168.2(16) . . . 3_565
C14 C13 N6 C17 1(3) . . . .
C14 C13 N6 Co1 -175.9(13) . . . .
C16 C17 N6 C13 -1(3) . . . .
C16 C17 N6 Co1 175.8(13) . . . .
N9 C18 N7 N8 2(2) . . . .
C16 C18 N7 N8 -179.6(16) . . . .
N9 C19 N8 N7 1.5(19) . . . .
C20 C19 N8 N7 -179.9(16) . . . .
C18 N7 N8 C19 -1.8(18) . . . .
N7 C18 N9 C19 -0.6(19) . . . .
C16 C18 N9 C19 -179.4(16) . . . .
N8 C19 N9 C18 -1(2) . . . .
C20 C19 N9 C18 -179.3(16) . . . .
C23 C22 N10 C21 1(3) . . . .
C23 C22 N10 Co1 -169.5(16) . . . 3_475
C20 C21 N10 C22 -2(2) . . . .
C20 C21 N10 Co1 169.0(13) . . . 3_475
